data_4324148
loop_
_publ_author_name
'Werner Uhl'
'Thomas Abel'
'Elke Hagemeier'
'Alexander Hepp'
'Marcus Layh'
'Babak Rezaeirad'
'Heinrich Luftmann'

_publ_section_title
;
 Oligonuclear Gallium Nitrogen Cage Compounds: Molecular Intermediates on
 the Way from Gallium Hydrazides to Gallium Nitride
;
_journal_name_full 'Inorganic Chemistry'
_journal_page_first 325
_journal_page_last 335
_journal_paper_doi 10.1021/ic1019839
_journal_volume 50
_journal_year 2011
_chemical_formula_sum 'C12 H34 Ga2 N4'
_chemical_formula_weight 373.87
_chemical_name_systematic
; 
 ? 
;
_space_group_IT_number 29
_symmetry_cell_setting orthorhombic
_symmetry_space_group_name_Hall 'P 2c -2ac'
_symmetry_space_group_name_H-M 'P c a 21'
_atom_sites_solution_hydrogens geom
_atom_sites_solution_primary direct
_atom_sites_solution_secondary difmap
_audit_creation_method SHELXL-97
_cell_angle_alpha 90.00
_cell_angle_beta 90.00
_cell_angle_gamma 90.00
_cell_formula_units_Z 4
_cell_length_a 24.0063(9)
_cell_length_b 6.6037(3)
_cell_length_c 11.6694(5)
_cell_measurement_reflns_used 4597
_cell_measurement_temperature 153(2)
_cell_measurement_theta_max 29.933
_cell_measurement_theta_min 2.434
_cell_volume 1849.95(13)
_computing_cell_refinement 'Bruker SAINT+'
_computing_data_collection 'Bruker SMART'
_computing_data_reduction 'Bruker SHELXTL'
_computing_molecular_graphics 'Bruker SHELXTL'
_computing_publication_material 'Bruker SHELXTL'
_computing_structure_refinement 'SHELXL-97 (Sheldrick, 1997)'
_computing_structure_solution 'SHELXS-97 (Sheldrick, 1990)'
_diffrn_ambient_temperature 153(2)
_diffrn_measured_fraction_theta_full 0.996
_diffrn_measured_fraction_theta_max 0.996
_diffrn_measurement_device_type 'CCD area detector'
_diffrn_measurement_method 'omega scans'
_diffrn_radiation_monochromator graphite
_diffrn_radiation_source 'rotating anode'
_diffrn_radiation_type MoK\a
_diffrn_radiation_wavelength 0.71073
_diffrn_reflns_av_R_equivalents 0.0338
_diffrn_reflns_av_sigmaI/netI 0.0357
_diffrn_reflns_limit_h_max 33
_diffrn_reflns_limit_h_min -34
_diffrn_reflns_limit_k_max 9
_diffrn_reflns_limit_k_min -9
_diffrn_reflns_limit_l_max 16
_diffrn_reflns_limit_l_min -16
_diffrn_reflns_number 21539
_diffrn_reflns_theta_full 31.02
_diffrn_reflns_theta_max 31.02
_diffrn_reflns_theta_min 1.70
_exptl_absorpt_coefficient_mu 2.906
_exptl_absorpt_correction_T_max 0.8683
_exptl_absorpt_correction_T_min 0.4967
_exptl_absorpt_correction_type empirical
_exptl_absorpt_process_details SADABS
_exptl_crystal_colour colourless
_exptl_crystal_density_diffrn 1.342
_exptl_crystal_density_method 'not measured'
_exptl_crystal_description rod
_exptl_crystal_F_000 784
_exptl_crystal_size_max 0.28
_exptl_crystal_size_mid 0.06
_exptl_crystal_size_min 0.05
_refine_diff_density_max 0.567
_refine_diff_density_min -0.353
_refine_diff_density_rms 0.064
_refine_ls_abs_structure_details 'Flack H D (1983), Acta Cryst. A39, 876-881'
_refine_ls_abs_structure_Flack 0.512(19)
_refine_ls_extinction_method none
_refine_ls_goodness_of_fit_ref 1.024
_refine_ls_hydrogen_treatment constr
_refine_ls_matrix_type full
_refine_ls_number_parameters 212
_refine_ls_number_reflns 5836
_refine_ls_number_restraints 23
_refine_ls_restrained_S_all 1.023
_refine_ls_R_factor_all 0.0545
_refine_ls_R_factor_gt 0.0330
_refine_ls_shift/su_max 0.005
_refine_ls_shift/su_mean 0.000
_refine_ls_structure_factor_coef Fsqd
_refine_ls_weighting_details 'calc w=1/[\s^2^(Fo^2^)+(0.0335P)^2^+0.2655P] where P=(Fo^2^+2Fc^2^)/3'
_refine_ls_weighting_scheme calc
_refine_ls_wR_factor_gt 0.0684
_refine_ls_wR_factor_ref 0.0753
_reflns_number_gt 4496
_reflns_number_total 5836
_reflns_threshold_expression >2sigma(I)
_cod_data_source_file ic1019839_si_001_2.cif
_cod_data_source_block sad2
_cod_database_code 4324148

loop_
_symmetry_equiv_pos_as_xyz
'x, y, z'
'-x, -y, z+1/2'
'x+1/2, -y, z'
'-x+1/2, y, z+1/2'

loop_
_atom_site_label
_atom_site_type_symbol
_atom_site_fract_x
_atom_site_fract_y
_atom_site_fract_z
_atom_site_U_iso_or_equiv
_atom_site_adp_type
_atom_site_occupancy
_atom_site_symmetry_multiplicity
_atom_site_calc_flag
_atom_site_refinement_flags
_atom_site_disorder_assembly
_atom_site_disorder_group
C11 C 0.23534(16) -0.0162(6) 0.6424(3) 0.0494(10) Uani 1 1 d . . .
C111 C 0.2297(2) -0.2290(6) 0.6870(4) 0.0783(14) Uani 1 1 d . A .
H11A H 0.2639 -0.3008 0.6747 0.094 Uiso 1 1 calc R . .
H11B H 0.2000 -0.2965 0.6471 0.094 Uiso 1 1 calc R . .
H11C H 0.2215 -0.2253 0.7674 0.094 Uiso 1 1 calc R . .
C112 C 0.24486(14) -0.0205(5) 0.5129(3) 0.0376(8) Uani 1 1 d . A .
H11D H 0.2481 0.1155 0.4848 0.045 Uiso 1 1 calc R . .
H11E H 0.2140 -0.0862 0.4763 0.045 Uiso 1 1 calc R . .
H11F H 0.2785 -0.0936 0.4964 0.045 Uiso 1 1 calc R . .
C113 C 0.18307(19) 0.0990(5) 0.6702(4) 0.0796(13) Uani 1 1 d . A .
H11G H 0.1791 0.1094 0.7518 0.096 Uiso 1 1 calc R . .
H11H H 0.1515 0.0289 0.6390 0.096 Uiso 1 1 calc R . .
H11I H 0.1852 0.2322 0.6376 0.096 Uiso 1 1 calc R . .
C12 C 0.51497(15) 0.4825(5) 0.7146(3) 0.0417(9) Uani 1 1 d . . .
C121 C 0.5214(2) 0.6930(6) 0.6704(4) 0.0828(15) Uani 1 1 d . . .
H12A H 0.5567 0.7465 0.6947 0.099 Uiso 1 1 calc R . .
H12B H 0.4919 0.7762 0.6999 0.099 Uiso 1 1 calc R . .
H12C H 0.5198 0.6917 0.5882 0.099 Uiso 1 1 calc R . .
C122 C 0.50595(14) 0.4824(5) 0.8438(3) 0.0377(8) Uani 1 1 d . . .
H12D H 0.5372 0.5455 0.8808 0.045 Uiso 1 1 calc R . .
H12E H 0.5024 0.3455 0.8704 0.045 Uiso 1 1 calc R . .
H12F H 0.4726 0.5562 0.8617 0.045 Uiso 1 1 calc R . .
C123 C 0.5664(2) 0.3643(6) 0.6845(4) 0.0757(12) Uani 1 1 d . . .
H12G H 0.5702 0.3580 0.6027 0.091 Uiso 1 1 calc R . .
H12H H 0.5633 0.2296 0.7148 0.091 Uiso 1 1 calc R . .
H12I H 0.5984 0.4297 0.7168 0.091 Uiso 1 1 calc R . .
C1 C 0.34362(16) 0.4737(5) 0.8790(4) 0.0493(9) Uani 1 1 d . A .
H1A H 0.3056 0.4406 0.8959 0.059 Uiso 1 1 calc R . .
H1B H 0.3448 0.5897 0.8295 0.059 Uiso 1 1 calc R . .
H1C H 0.3630 0.5036 0.9490 0.059 Uiso 1 1 calc R . .
C2 C 0.41492(15) 0.0151(5) 0.8803(4) 0.0518(10) Uani 1 1 d . A .
H2A H 0.4527 0.0497 0.8989 0.062 Uiso 1 1 calc R . .
H2B H 0.4146 -0.1007 0.8306 0.062 Uiso 1 1 calc R . .
H2C H 0.3949 -0.0159 0.9494 0.062 Uiso 1 1 calc R . .
C3 C 0.33464(15) 0.4497(5) 0.4717(4) 0.0557(10) Uani 1 1 d . . .
H3A H 0.3613 0.5560 0.4599 0.067 Uiso 1 1 calc R . .
H3B H 0.3042 0.4998 0.5169 0.067 Uiso 1 1 calc R . .
H3C H 0.3209 0.4038 0.3989 0.067 Uiso 1 1 calc R . .
C4 C 0.40711(17) -0.0049(5) 0.4749(4) 0.0534(10) Uani 1 1 d . . .
H4A H 0.3798 -0.0827 0.4340 0.064 Uiso 1 1 calc R . .
H4B H 0.4250 -0.0892 0.5308 0.064 Uiso 1 1 calc R . .
H4C H 0.4344 0.0458 0.4220 0.064 Uiso 1 1 calc R . .
Ga1 Ga 0.379286(13) 0.24413(5) 0.80307(2) 0.03449(8) Uani 1 1 d D . .
N1A N 0.3182(3) 0.1800(8) 0.6851(7) 0.0261(15) Uani 0.409(5) 1 d PD A 1
H1A1 H 0.2892 0.2802 0.6863 0.031 Uiso 0.409(5) 1 calc PR A 1
N2A N 0.2957(2) -0.0229(7) 0.6976(5) 0.0249(17) Uani 0.409(5) 1 d PD A 1
N1B N 0.32989(16) 0.0969(7) 0.6863(5) 0.0286(11) Uani 0.591(5) 1 d PD A 2
H1B1 H 0.3346 -0.0473 0.6892 0.034 Uiso 0.591(5) 1 calc PR A 2
N2B N 0.27190(14) 0.1561(6) 0.6941(3) 0.0318(11) Uani 0.591(5) 1 d PD A 2
Ga2 Ga 0.370538(12) 0.22305(4) 0.55217(2) 0.03253(8) Uani 1 1 d D A .
N3A N 0.4319(3) 0.2867(8) 0.6706(6) 0.0277(14) Uani 0.437(6) 1 d PD A 3
H3A1 H 0.4606 0.1854 0.6696 0.033 Uiso 0.437(6) 1 calc PR A 3
N4A N 0.4554(2) 0.4887(6) 0.6619(5) 0.0294(17) Uani 0.437(6) 1 d PD A 3
N3B N 0.41952(16) 0.3725(8) 0.6686(5) 0.0294(12) Uani 0.563(6) 1 d PD A 4
H3B1 H 0.4146 0.5167 0.6657 0.035 Uiso 0.563(6) 1 calc PR A 4
N4B N 0.47756(14) 0.3135(6) 0.6611(3) 0.0289(11) Uani 0.563(6) 1 d PD A 4
H2A1 H 0.2800 -0.0573 0.7842 0.050 Uiso 0.50 1 d P . .
H2B1 H 0.2624 0.1804 0.7769 0.050 Uiso 0.50 1 d P . .
H4A1 H 0.4589 0.5514 0.5724 0.050 Uiso 0.50 1 d P . .
H4B1 H 0.4843 0.3255 0.5849 0.050 Uiso 0.50 1 d P . .

loop_
_atom_site_aniso_label
_atom_site_aniso_U_11
_atom_site_aniso_U_22
_atom_site_aniso_U_33
_atom_site_aniso_U_23
_atom_site_aniso_U_13
_atom_site_aniso_U_12
C11 0.040(2) 0.091(3) 0.0178(19) -0.0007(14) -0.0010(16) -0.0322(17)
C111 0.073(3) 0.110(3) 0.052(3) 0.034(2) 0.018(2) 0.025(2)
C112 0.0333(19) 0.0581(19) 0.0213(18) 0.0029(12) -0.0042(13) -0.0119(13)
C113 0.113(4) 0.065(2) 0.060(3) -0.010(2) 0.047(3) -0.018(2)
C12 0.0228(16) 0.076(2) 0.026(2) 0.0019(13) -0.0025(14) -0.0162(13)
C121 0.102(4) 0.093(3) 0.053(3) 0.035(3) 0.026(3) 0.036(3)
C122 0.0330(19) 0.0531(18) 0.0268(19) 0.0021(12) -0.0041(13) -0.0084(13)
C123 0.107(3) 0.071(2) 0.050(2) -0.004(2) 0.029(2) 0.008(2)
C1 0.054(2) 0.0492(19) 0.045(2) 0.0010(15) 0.0004(19) -0.0028(15)
C2 0.046(2) 0.0485(19) 0.061(3) -0.0075(17) 0.0101(19) -0.0026(15)
C3 0.046(2) 0.051(2) 0.070(3) 0.0020(19) 0.009(2) 0.0037(15)
C4 0.066(3) 0.0425(19) 0.052(3) 0.0052(16) -0.007(2) 0.0084(16)
Ga1 0.03062(13) 0.05144(17) 0.02142(15) -0.00497(12) 0.00106(12) -0.01445(12)
N1A 0.029(4) 0.027(3) 0.023(3) -0.005(3) 0.004(3) -0.004(3)
N2A 0.022(3) 0.032(3) 0.021(4) 0.0039(19) -0.004(2) -0.009(2)
N1B 0.024(2) 0.035(3) 0.027(2) -0.004(3) 0.0012(18) -0.0038(19)
N2B 0.024(2) 0.046(2) 0.026(2) -0.0058(17) 0.0033(15) -0.0032(16)
Ga2 0.02966(13) 0.04640(15) 0.02153(14) -0.0040(2) 0.00088(13) -0.01166(11)
N3A 0.028(3) 0.032(3) 0.023(3) 0.005(3) 0.001(2) -0.008(3)
N4A 0.035(3) 0.035(3) 0.019(4) 0.0072(19) -0.006(2) -0.009(2)
N3B 0.026(3) 0.032(3) 0.030(2) -0.003(3) 0.0011(19) -0.0010(19)
N4B 0.023(2) 0.040(2) 0.023(2) -0.0023(16) 0.0027(15) -0.0056(15)

loop_
_atom_type_symbol
_atom_type_description
_atom_type_scat_dispersion_real
_atom_type_scat_dispersion_imag
_atom_type_scat_source
C C 0.0033 0.0016 'International Tables Vol C Tables 4.2.6.8 and 6.1.1.4'
H H 0.0000 0.0000 'International Tables Vol C Tables 4.2.6.8 and 6.1.1.4'
N N 0.0061 0.0033 'International Tables Vol C Tables 4.2.6.8 and 6.1.1.4'
Ga Ga 0.2307 1.6083 'International Tables Vol C Tables 4.2.6.8 and 6.1.1.4'

loop_
_geom_angle_atom_site_label_1
_geom_angle_atom_site_label_2
_geom_angle_atom_site_label_3
_geom_angle
_geom_angle_site_symmetry_1
_geom_angle_site_symmetry_3
_geom_angle_publ_flag
C111 C11 C113 108.8(3) . . ?
C111 C11 C112 109.7(3) . . ?
C113 C11 C112 110.4(3) . . ?
C111 C11 N2B 126.8(4) . . ?
C113 C11 N2B 91.0(3) . . ?
C112 C11 N2B 108.2(3) . . ?
C111 C11 N2A 85.2(3) . . ?
C113 C11 N2A 133.6(4) . . ?
C112 C11 N2A 105.3(3) . . ?
N2B C11 N2A 49.4(2) . . ?
C11 C111 H11A 109.5 . . ?
C11 C111 H11B 109.5 . . ?
H11A C111 H11B 109.5 . . ?
C11 C111 H11C 109.5 . . ?
H11A C111 H11C 109.5 . . ?
H11B C111 H11C 109.5 . . ?
C11 C112 H11D 109.5 . . ?
C11 C112 H11E 109.5 . . ?
H11D C112 H11E 109.5 . . ?
C11 C112 H11F 109.5 . . ?
H11D C112 H11F 109.5 . . ?
H11E C112 H11F 109.5 . . ?
C11 C113 H11G 109.5 . . ?
C11 C113 H11H 109.5 . . ?
H11G C113 H11H 109.5 . . ?
C11 C113 H11I 109.5 . . ?
H11G C113 H11I 109.5 . . ?
H11H C113 H11I 109.5 . . ?
C121 C12 C123 108.6(3) . . ?
C121 C12 C122 111.0(3) . . ?
C123 C12 C122 110.4(3) . . ?
C121 C12 N4A 86.2(3) . . ?
C123 C12 N4A 132.5(4) . . ?
C122 C12 N4A 105.1(3) . . ?
C121 C12 N4B 126.0(4) . . ?
C123 C12 N4B 90.4(3) . . ?
C122 C12 N4B 108.3(3) . . ?
N4A C12 N4B 48.2(2) . . ?
C12 C121 H12A 109.5 . . ?
C12 C121 H12B 109.5 . . ?
H12A C121 H12B 109.5 . . ?
C12 C121 H12C 109.5 . . ?
H12A C121 H12C 109.5 . . ?
H12B C121 H12C 109.5 . . ?
C12 C122 H12D 109.5 . . ?
C12 C122 H12E 109.5 . . ?
H12D C122 H12E 109.5 . . ?
C12 C122 H12F 109.5 . . ?
H12D C122 H12F 109.5 . . ?
H12E C122 H12F 109.5 . . ?
C12 C123 H12G 109.5 . . ?
C12 C123 H12H 109.5 . . ?
H12G C123 H12H 109.5 . . ?
C12 C123 H12I 109.5 . . ?
H12G C123 H12I 109.5 . . ?
H12H C123 H12I 109.5 . . ?
Ga1 C1 H1A 109.5 . . ?
Ga1 C1 H1B 109.5 . . ?
H1A C1 H1B 109.5 . . ?
Ga1 C1 H1C 109.5 . . ?
H1A C1 H1C 109.5 . . ?
H1B C1 H1C 109.5 . . ?
Ga1 C2 H2A 109.5 . . ?
Ga1 C2 H2B 109.5 . . ?
H2A C2 H2B 109.5 . . ?
Ga1 C2 H2C 109.5 . . ?
H2A C2 H2C 109.5 . . ?
H2B C2 H2C 109.5 . . ?
Ga2 C3 H3A 109.5 . . ?
Ga2 C3 H3B 109.5 . . ?
H3A C3 H3B 109.5 . . ?
Ga2 C3 H3C 109.5 . . ?
H3A C3 H3C 109.5 . . ?
H3B C3 H3C 109.5 . . ?
Ga2 C4 H4A 109.5 . . ?
Ga2 C4 H4B 109.5 . . ?
H4A C4 H4B 109.5 . . ?
Ga2 C4 H4C 109.5 . . ?
H4A C4 H4C 109.5 . . ?
H4B C4 H4C 109.5 . . ?
C1 Ga1 C2 125.6(2) . . ?
C1 Ga1 N3A 120.9(2) . . ?
C2 Ga1 N3A 100.8(2) . . ?
C1 Ga1 N3B 103.60(18) . . ?
C2 Ga1 N3B 118.11(17) . . ?
N3A Ga1 N3B 18.21(14) . . ?
C1 Ga1 N1B 114.56(16) . . ?
C2 Ga1 N1B 101.10(19) . . ?
N3A Ga1 N1B 85.4(2) . . ?
N3B Ga1 N1B 87.7(2) . . ?
C1 Ga1 N1A 98.7(2) . . ?
C2 Ga1 N1A 117.5(2) . . ?
N3A Ga1 N1A 87.8(3) . . ?
N3B Ga1 N1A 84.7(2) . . ?
N1B Ga1 N1A 17.26(14) . . ?
C1 Ga1 Ga2 117.22(13) . . ?
C2 Ga1 Ga2 116.97(13) . . ?
N3A Ga1 Ga2 44.55(18) . . ?
N3B Ga1 Ga2 44.20(14) . . ?
N1B Ga1 Ga2 43.49(16) . . ?
N1A Ga1 Ga2 43.3(2) . . ?
N2A N1A Ga2 116.0(5) . . ?
N2A N1A Ga1 112.9(5) . . ?
Ga2 N1A Ga1 92.4(3) . . ?
N2A N1A H1A1 111.4 . . ?
Ga2 N1A H1A1 111.4 . . ?
Ga1 N1A H1A1 111.4 . . ?
N1A N2A C11 105.8(4) . . ?
N1A N2A H2A1 114.1 . . ?
C11 N2A H2A1 93.8 . . ?
N2B N1B Ga2 113.6(4) . . ?
N2B N1B Ga1 112.7(3) . . ?
Ga2 N1B Ga1 92.29(19) . . ?
N2B N1B H1B1 112.3 . . ?
Ga2 N1B H1B1 112.3 . . ?
Ga1 N1B H1B1 112.3 . . ?
N1B N2B C11 108.7(3) . . ?
N1B N2B H2B1 108.7 . . ?
C11 N2B H2B1 111.1 . . ?
C4 Ga2 C3 124.1(2) . . ?
C4 Ga2 N1A 121.6(2) . . ?
C3 Ga2 N1A 101.6(2) . . ?
C4 Ga2 N1B 104.82(17) . . ?
C3 Ga2 N1B 118.13(17) . . ?
N1A Ga2 N1B 17.54(15) . . ?
C4 Ga2 N3B 114.67(17) . . ?
C3 Ga2 N3B 101.6(2) . . ?
N1A Ga2 N3B 85.1(2) . . ?
N1B Ga2 N3B 87.8(2) . . ?
C4 Ga2 N3A 98.3(2) . . ?
C3 Ga2 N3A 118.5(2) . . ?
N1A Ga2 N3A 87.6(3) . . ?
N1B Ga2 N3A 84.8(2) . . ?
N3B Ga2 N3A 17.90(14) . . ?
C4 Ga2 Ga1 117.55(13) . . ?
C3 Ga2 Ga1 118.12(14) . . ?
N1A Ga2 Ga1 44.3(2) . . ?
N1B Ga2 Ga1 44.22(14) . . ?
N3B Ga2 Ga1 43.60(16) . . ?
N3A Ga2 Ga1 43.28(19) . . ?
N4A N3A Ga1 115.1(5) . . ?
N4A N3A Ga2 114.7(4) . . ?
Ga1 N3A Ga2 92.2(2) . . ?
N4A N3A H3A1 111.2 . . ?
Ga1 N3A H3A1 111.2 . . ?
Ga2 N3A H3A1 111.2 . . ?
N3A N4A C12 107.7(4) . . ?
N3A N4A H4A1 115.5 . . ?
C12 N4A H4A1 107.9 . . ?
N4B N3B Ga1 113.1(4) . . ?
N4B N3B Ga2 112.4(3) . . ?
Ga1 N3B Ga2 92.19(19) . . ?
N4B N3B H3B1 112.5 . . ?
Ga1 N3B H3B1 112.5 . . ?
Ga2 N3B H3B1 112.5 . . ?
N3B N4B C12 109.6(3) . . ?
N3B N4B H4B1 102.0 . . ?
C12 N4B H4B1 103.1 . . ?

loop_
_geom_bond_atom_site_label_1
_geom_bond_atom_site_label_2
_geom_bond_distance
_geom_bond_site_symmetry_2
_geom_bond_publ_flag
C11 C111 1.504(5) . ?
C11 C113 1.503(5) . ?
C11 C112 1.528(5) . ?
C11 N2B 1.559(5) . ?
C11 N2A 1.586(6) . ?
C111 H11A 0.9599 . ?
C111 H11B 0.9599 . ?
C111 H11C 0.9599 . ?
C112 H11D 0.9599 . ?
C112 H11E 0.9599 . ?
C112 H11F 0.9599 . ?
C113 H11G 0.9599 . ?
C113 H11H 0.9599 . ?
C113 H11I 0.9599 . ?
C12 C121 1.490(5) . ?
C12 C123 1.502(5) . ?
C12 C122 1.523(5) . ?
C12 N4A 1.558(6) . ?
C12 N4B 1.563(5) . ?
C121 H12A 0.9599 . ?
C121 H12B 0.9599 . ?
C121 H12C 0.9599 . ?
C122 H12D 0.9599 . ?
C122 H12E 0.9599 . ?
C122 H12F 0.9599 . ?
C123 H12G 0.9599 . ?
C123 H12H 0.9599 . ?
C123 H12I 0.9599 . ?
C1 Ga1 1.954(4) . ?
C1 H1A 0.9599 . ?
C1 H1B 0.9599 . ?
C1 H1C 0.9599 . ?
C2 Ga1 1.958(4) . ?
C2 H2A 0.9599 . ?
C2 H2B 0.9599 . ?
C2 H2C 0.9599 . ?
C3 Ga2 1.966(4) . ?
C3 H3A 0.9599 . ?
C3 H3B 0.9599 . ?
C3 H3C 0.9599 . ?
C4 Ga2 1.962(4) . ?
C4 H4A 0.9599 . ?
C4 H4B 0.9599 . ?
C4 H4C 0.9599 . ?
Ga1 N3A 2.016(7) . ?
Ga1 N3B 2.028(6) . ?
Ga1 N1B 2.051(5) . ?
Ga1 N1A 2.056(7) . ?
Ga1 Ga2 2.9387(4) . ?
N1A N2A 1.452(4) . ?
N1A Ga2 2.017(7) . ?
N1A H1A1 0.9600 . ?
N2A H2A1 1.1021 . ?
N1B N2B 1.449(4) . ?
N1B Ga2 2.024(6) . ?
N1B H1B1 0.9600 . ?
N2B H2B1 1.0058 . ?
Ga2 N3B 2.050(5) . ?
Ga2 N3A 2.063(6) . ?
N3A N4A 1.451(4) . ?
N3A H3A1 0.9600 . ?
N4A H4A1 1.1268 . ?
N3B N4B 1.450(4) . ?
N3B H3B1 0.9600 . ?
N4B H4B1 0.9069 . ?

loop_
_geom_torsion_atom_site_label_1
_geom_torsion_atom_site_label_2
_geom_torsion_atom_site_label_3
_geom_torsion_atom_site_label_4
_geom_torsion
_geom_torsion_site_symmetry_1
_geom_torsion_site_symmetry_2
_geom_torsion_site_symmetry_3
_geom_torsion_site_symmetry_4
_geom_torsion_publ_flag
C1 Ga1 N1A N2A -119.5(5) . . . . ?
C2 Ga1 N1A N2A 18.4(6) . . . . ?
N3A Ga1 N1A N2A 119.5(5) . . . . ?
N3B Ga1 N1A N2A 137.5(5) . . . . ?
N1B Ga1 N1A N2A 38.2(8) . . . . ?
Ga2 Ga1 N1A N2A 119.6(6) . . . . ?
C1 Ga1 N1A Ga2 120.8(2) . . . . ?
C2 Ga1 N1A Ga2 -101.2(2) . . . . ?
N3A Ga1 N1A Ga2 -0.1(2) . . . . ?
N3B Ga1 N1A Ga2 17.8(2) . . . . ?
N1B Ga1 N1A Ga2 -81.4(10) . . . . ?
Ga2 N1A N2A C11 -98.8(5) . . . . ?
Ga1 N1A N2A C11 156.3(4) . . . . ?
C111 C11 N2A N1A -173.9(5) . . . . ?
C113 C11 N2A N1A -62.4(6) . . . . ?
C112 C11 N2A N1A 76.9(5) . . . . ?
N2B C11 N2A N1A -24.1(4) . . . . ?
C1 Ga1 N1B N2B -12.4(4) . . . . ?
C2 Ga1 N1B N2B 125.5(4) . . . . ?
N3A Ga1 N1B N2B -134.4(4) . . . . ?
N3B Ga1 N1B N2B -116.3(4) . . . . ?
N1A Ga1 N1B N2B -36.7(8) . . . . ?
Ga2 Ga1 N1B N2B -116.8(4) . . . . ?
C1 Ga1 N1B Ga2 104.41(18) . . . . ?
C2 Ga1 N1B Ga2 -117.70(17) . . . . ?
N3A Ga1 N1B Ga2 -17.6(2) . . . . ?
N3B Ga1 N1B Ga2 0.51(18) . . . . ?
N1A Ga1 N1B Ga2 80.1(10) . . . . ?
Ga2 N1B N2B C11 99.6(3) . . . . ?
Ga1 N1B N2B C11 -157.1(3) . . . . ?
C111 C11 N2B N1B 63.8(5) . . . . ?
C113 C11 N2B N1B 178.4(4) . . . . ?
C112 C11 N2B N1B -69.8(4) . . . . ?
N2A C11 N2B N1B 25.0(4) . . . . ?
N2A N1A Ga2 C4 -18.5(6) . . . . ?
Ga1 N1A Ga2 C4 98.4(2) . . . . ?
N2A N1A Ga2 C3 124.5(5) . . . . ?
Ga1 N1A Ga2 C3 -118.5(2) . . . . ?
N2A N1A Ga2 N1B -36.4(7) . . . . ?
Ga1 N1A Ga2 N1B 80.5(10) . . . . ?
N2A N1A Ga2 N3B -134.6(5) . . . . ?
Ga1 N1A Ga2 N3B -17.6(2) . . . . ?
N2A N1A Ga2 N3A -116.8(5) . . . . ?
Ga1 N1A Ga2 N3A 0.1(2) . . . . ?
N2A N1A Ga2 Ga1 -116.9(6) . . . . ?
N2B N1B Ga2 C4 -129.5(3) . . . . ?
Ga1 N1B Ga2 C4 114.46(18) . . . . ?
N2B N1B Ga2 C3 13.5(4) . . . . ?
Ga1 N1B Ga2 C3 -102.53(19) . . . . ?
N2B N1B Ga2 N1A 34.8(8) . . . . ?
Ga1 N1B Ga2 N1A -81.3(10) . . . . ?
N2B N1B Ga2 N3B 115.6(4) . . . . ?
Ga1 N1B Ga2 N3B -0.50(17) . . . . ?
N2B N1B Ga2 N3A 133.3(4) . . . . ?
Ga1 N1B Ga2 N3A 17.2(2) . . . . ?
N2B N1B Ga2 Ga1 116.1(4) . . . . ?
C1 Ga1 Ga2 C4 179.2(2) . . . . ?
C2 Ga1 Ga2 C4 -5.8(2) . . . . ?
N3A Ga1 Ga2 C4 71.6(3) . . . . ?
N3B Ga1 Ga2 C4 97.8(2) . . . . ?
N1B Ga1 Ga2 C4 -83.0(2) . . . . ?
N1A Ga1 Ga2 C4 -108.2(3) . . . . ?
C1 Ga1 Ga2 C3 4.68(19) . . . . ?
C2 Ga1 Ga2 C3 179.7(2) . . . . ?
N3A Ga1 Ga2 C3 -102.9(3) . . . . ?
N3B Ga1 Ga2 C3 -76.7(2) . . . . ?
N1B Ga1 Ga2 C3 102.6(2) . . . . ?
N1A Ga1 Ga2 C3 77.3(3) . . . . ?
C1 Ga1 Ga2 N1A -72.6(3) . . . . ?
C2 Ga1 Ga2 N1A 102.4(3) . . . . ?
N3A Ga1 Ga2 N1A 179.8(3) . . . . ?
N3B Ga1 Ga2 N1A -154.0(3) . . . . ?
N1B Ga1 Ga2 N1A 25.2(2) . . . . ?
C1 Ga1 Ga2 N1B -97.9(2) . . . . ?
C2 Ga1 Ga2 N1B 77.1(2) . . . . ?
N3A Ga1 Ga2 N1B 154.6(3) . . . . ?
N3B Ga1 Ga2 N1B -179.3(3) . . . . ?
N1A Ga1 Ga2 N1B -25.2(2) . . . . ?
C1 Ga1 Ga2 N3B 81.4(2) . . . . ?
C2 Ga1 Ga2 N3B -103.6(2) . . . . ?
N3A Ga1 Ga2 N3B -26.2(2) . . . . ?
N1B Ga1 Ga2 N3B 179.3(3) . . . . ?
N1A Ga1 Ga2 N3B 154.0(3) . . . . ?
C1 Ga1 Ga2 N3A 107.6(3) . . . . ?
C2 Ga1 Ga2 N3A -77.4(3) . . . . ?
N3B Ga1 Ga2 N3A 26.2(2) . . . . ?
N1B Ga1 Ga2 N3A -154.6(3) . . . . ?
N1A Ga1 Ga2 N3A -179.8(3) . . . . ?
C1 Ga1 N3A N4A 20.0(6) . . . . ?
C2 Ga1 N3A N4A -123.7(5) . . . . ?
N3B Ga1 N3A N4A 39.2(6) . . . . ?
N1B Ga1 N3A N4A 135.9(5) . . . . ?
N1A Ga1 N3A N4A 118.8(5) . . . . ?
Ga2 Ga1 N3A N4A 118.7(6) . . . . ?
C1 Ga1 N3A Ga2 -98.7(2) . . . . ?
C2 Ga1 N3A Ga2 117.7(2) . . . . ?
N3B Ga1 N3A Ga2 -79.5(8) . . . . ?
N1B Ga1 N3A Ga2 17.2(2) . . . . ?
N1A Ga1 N3A Ga2 0.1(2) . . . . ?
C4 Ga2 N3A N4A 119.2(5) . . . . ?
C3 Ga2 N3A N4A -17.2(6) . . . . ?
N1A Ga2 N3A N4A -119.2(5) . . . . ?
N1B Ga2 N3A N4A -136.5(5) . . . . ?
N3B Ga2 N3A N4A -37.6(7) . . . . ?
Ga1 Ga2 N3A N4A -119.0(6) . . . . ?
C4 Ga2 N3A Ga1 -121.8(2) . . . . ?
C3 Ga2 N3A Ga1 101.8(2) . . . . ?
N1A Ga2 N3A Ga1 -0.1(2) . . . . ?
N1B Ga2 N3A Ga1 -17.5(2) . . . . ?
N3B Ga2 N3A Ga1 81.4(10) . . . . ?
Ga1 N3A N4A C12 99.3(5) . . . . ?
Ga2 N3A N4A C12 -155.5(4) . . . . ?
C121 C12 N4A N3A 172.1(5) . . . . ?
C123 C12 N4A N3A 60.2(6) . . . . ?
C122 C12 N4A N3A -77.2(5) . . . . ?
N4B C12 N4A N3A 24.0(4) . . . . ?
C1 Ga1 N3B N4B 129.2(3) . . . . ?
C2 Ga1 N3B N4B -14.7(4) . . . . ?
N3A Ga1 N3B N4B -33.9(7) . . . . ?
N1B Ga1 N3B N4B -116.1(4) . . . . ?
N1A Ga1 N3B N4B -133.1(4) . . . . ?
Ga2 Ga1 N3B N4B -115.6(4) . . . . ?
C1 Ga1 N3B Ga2 -115.23(18) . . . . ?
C2 Ga1 N3B Ga2 100.85(19) . . . . ?
N3A Ga1 N3B Ga2 81.6(8) . . . . ?
N1B Ga1 N3B Ga2 -0.50(17) . . . . ?
N1A Ga1 N3B Ga2 -17.5(2) . . . . ?
C4 Ga2 N3B N4B 11.3(4) . . . . ?
C3 Ga2 N3B N4B -125.1(4) . . . . ?
N1A Ga2 N3B N4B 134.0(4) . . . . ?
N1B Ga2 N3B N4B 116.7(4) . . . . ?
N3A Ga2 N3B N4B 36.7(7) . . . . ?
Ga1 Ga2 N3B N4B 116.1(4) . . . . ?
C4 Ga2 N3B Ga1 -104.81(18) . . . . ?
C3 Ga2 N3B Ga1 118.79(18) . . . . ?
N1A Ga2 N3B Ga1 17.9(2) . . . . ?
N1B Ga2 N3B Ga1 0.51(18) . . . . ?
N3A Ga2 N3B Ga1 -79.4(9) . . . . ?
Ga1 N3B N4B C12 -98.7(4) . . . . ?
Ga2 N3B N4B C12 158.5(3) . . . . ?
C121 C12 N4B N3B -64.6(5) . . . . ?
C123 C12 N4B N3B -178.1(4) . . . . ?
C122 C12 N4B N3B 70.3(4) . . . . ?
N4A C12 N4B N3B -23.9(4) . . . . ?
